data_7245644
loop_
_publ_author_name
'Wu, Chao'
'Gao, Lu'
'Xiong, Jing'
'Dai, Xia-Lin'
'Gao, Wei'
'Lu, Tongbu'
'Chen, Jia-Mei'

_publ_section_title
;
 Salts of rucaparib with dicarboxylic acids: synthesis, crystal structures
 and solubility aspects
;
_journal_name_full CrystEngComm
_journal_paper_doi 10.1039/D2CE00842D
_journal_year 2022
_chemical_formula_moiety 'C19 H19 F N3 O, C2 H O2, 2.5(H2 O)'
_chemical_formula_sum 'C21 H25 F N3 O5.5'
_chemical_formula_weight 426.44
_space_group_crystal_system monoclinic
_space_group_IT_number 14
_space_group_name_Hall '-P 2ybc'
_space_group_name_H-M_alt 'P 1 21/c 1'
_atom_sites_solution_hydrogens mixed
_atom_sites_solution_primary dual
_audit_creation_date 2022-08-18
_audit_creation_method
;
Olex2 1.3
(compiled 2020.11.12 svn.r5f609507 for OlexSys, GUI svn.r6408)
;
_audit_update_record
;
2022-08-21 deposited with the CCDC.	2022-10-11 downloaded from the CCDC.
;
_cell_angle_alpha 90
_cell_angle_beta 114.612(3)
_cell_angle_gamma 90
_cell_formula_units_Z 4
_cell_length_a 15.7628(4)
_cell_length_b 9.9401(2)
_cell_length_c 14.6764(3)
_cell_measurement_reflns_used 7579
_cell_measurement_temperature 150.00(10)
_cell_measurement_theta_max 79.0700
_cell_measurement_theta_min 5.4120
_cell_volume 2090.64(9)
_computing_cell_refinement 'CrysAlisPro 1.171.39.35c (Rigaku OD, 2017)'
_computing_data_collection 'CrysAlisPro 1.171.39.35c (Rigaku OD, 2017)'
_computing_data_reduction 'CrysAlisPro 1.171.39.35c (Rigaku OD, 2017)'
_computing_molecular_graphics 'Olex2 1.3 (Dolomanov et al., 2009)'
_computing_publication_material 'Olex2 1.3 (Dolomanov et al., 2009)'
_computing_structure_refinement 'SHELXL 2018/3 (Sheldrick, 2015)'
_computing_structure_solution 'SHELXT 2014/5 (Sheldrick, 2014)'
_diffrn_ambient_environment N~2~
_diffrn_ambient_temperature 150.00(10)
_diffrn_detector 'CCD plate'
_diffrn_measured_fraction_theta_full 0.999
_diffrn_measured_fraction_theta_max 0.978
_diffrn_measurement_details
;
List of Runs (angles in degrees, time in seconds):

  # Type    Start    End  Width  t~exp~   \w     \q     \k     \f   Frames
#--------------------------------------------------------------------------
  1  \w    -86.00 -26.00   0.50    0.50    --    0.00 -57.00  60.00  120
  2  \w    -85.00 -22.00   0.50    0.50    --    0.00 -37.00 -60.00  126
  3  \w    -32.00  29.00   0.50    0.50    --    0.00 -37.00 -30.00  122
  4  \w     -9.00  23.00   0.50    0.50    --    0.00 -57.00  60.00   64
  5  \w    101.00 135.00   0.50    2.50    --  106.20 -45.00 -90.00   68
  6  \w     27.00  53.00   0.50    2.50    --  106.20 -45.00  90.00   52
  7  \w     77.00 195.00   0.50    2.50    --  106.20  30.00 -90.00  236
  8  \w     17.00  90.00   0.50    2.50    --  106.20 -45.00 -90.00  146
  9  \w     78.00 103.00   0.50    2.50    --  106.20 -45.00 -30.00   50
 10  \w     21.00 136.00   0.50    2.50    --  106.20 -61.00 -90.00  230
 11  \w     73.00 103.00   0.50    2.50    --  106.20  30.00 -60.00   60
 12  \w    151.00 196.00   0.50    2.50    --  106.20  30.00 -60.00   90
 13  \w     87.00 139.00   0.50    2.50    --  106.20  45.00  30.00  104
 14  \w     18.00  43.00   0.50    2.50    --  106.20 -45.00 -30.00   50
 15  \w     58.00 128.00   0.50    2.50    --  106.20 -45.00  90.00  140
 16  \w     63.00  89.00   0.50    2.50    --  106.20 -77.00-180.00   52
 17  \w     83.00 125.00   0.50    2.50    --  106.20 -30.00-120.00   84
;
_diffrn_measurement_device 'four-circle diffractometer'
_diffrn_measurement_device_type 'XtaLAB AFC12 (RINC): Kappa dual home/near'
_diffrn_measurement_method '\w scans'
_diffrn_orient_matrix_type 'CrysAlisPro convention (1999,Acta A55,543-557)'
_diffrn_orient_matrix_UB_11 -0.0037382000
_diffrn_orient_matrix_UB_12 -0.0699897000
_diffrn_orient_matrix_UB_13 -0.0952075000
_diffrn_orient_matrix_UB_21 0.1055621000
_diffrn_orient_matrix_UB_22 0.0231875000
_diffrn_orient_matrix_UB_23 0.0352093000
_diffrn_orient_matrix_UB_31 0.0199521000
_diffrn_orient_matrix_UB_32 -0.1363559000
_diffrn_orient_matrix_UB_33 0.0549909000
_diffrn_radiation_monochromator mirror
_diffrn_radiation_probe x-ray
_diffrn_radiation_type 'Cu K\a'
_diffrn_radiation_wavelength 1.54184
_diffrn_reflns_av_R_equivalents 0.0487
_diffrn_reflns_av_unetI/netI 0.0477
_diffrn_reflns_Laue_measured_fraction_full 0.999
_diffrn_reflns_Laue_measured_fraction_max 0.978
_diffrn_reflns_limit_h_max 19
_diffrn_reflns_limit_h_min -19
_diffrn_reflns_limit_k_max 11
_diffrn_reflns_limit_k_min -12
_diffrn_reflns_limit_l_max 18
_diffrn_reflns_limit_l_min -18
_diffrn_reflns_number 13232
_diffrn_reflns_point_group_measured_fraction_full 0.999
_diffrn_reflns_point_group_measured_fraction_max 0.978
_diffrn_reflns_theta_full 67.684
_diffrn_reflns_theta_max 79.394
_diffrn_reflns_theta_min 5.416
_diffrn_source 'micro-focus sealed X-ray tube'
_diffrn_source_type 'Rigaku (Cu) X-ray Source'
_exptl_absorpt_coefficient_mu 0.879
_exptl_absorpt_correction_T_max 1.00000
_exptl_absorpt_correction_T_min 0.35405
_exptl_absorpt_correction_type multi-scan
_exptl_absorpt_process_details
;
CrysAlisPro 1.171.39.35c (Rigaku Oxford Diffraction, 2017)
Empirical absorption correction using spherical harmonics,
 implemented in SCALE3 ABSPACK scaling algorithm.
;
_exptl_crystal_colour colourless
_exptl_crystal_density_diffrn 1.355
_exptl_crystal_description flake-shaped
_exptl_crystal_F_000 900
_exptl_crystal_size_max 0.1
_exptl_crystal_size_mid 0.08
_exptl_crystal_size_min 0.06
_refine_diff_density_max 0.350
_refine_diff_density_min -0.312
_refine_diff_density_rms 0.057
_refine_ls_extinction_method none
_refine_ls_goodness_of_fit_ref 1.091
_refine_ls_hydrogen_treatment mixed
_refine_ls_matrix_type full
_refine_ls_number_parameters 316
_refine_ls_number_reflns 4449
_refine_ls_number_restraints 0
_refine_ls_restrained_S_all 1.091
_refine_ls_R_factor_all 0.0574
_refine_ls_R_factor_gt 0.0534
_refine_ls_shift/su_max 0.000
_refine_ls_shift/su_mean 0.000
_refine_ls_structure_factor_coef Fsqd
_refine_ls_weighting_details 'w=1/[\s^2^(Fo^2^)+(0.0959P)^2^+0.4635P] where P=(Fo^2^+2Fc^2^)/3'
_refine_ls_weighting_scheme calc
_refine_ls_wR_factor_gt 0.1569
_refine_ls_wR_factor_ref 0.1614
_reflns_Friedel_coverage 0.000
_reflns_number_gt 3938
_reflns_number_total 4449
_reflns_threshold_expression 'I > 2\s(I)'
_cod_data_source_file d2ce00842d2.cif
_cod_data_source_block rucaparib_fumaric_acid
_cod_original_formula_sum 'C21 H25 F N3 O5.50'
_cod_database_code 7245644
_shelx_shelxl_version_number 2018/3
_shelx_space_group_comment
;
The symmetry employed for this shelxl refinement is uniquely defined
by the following loop, which should always be used as a source of
symmetry information in preference to the above space-group names.
They are only intended as comments.
;
_reflns_odcompleteness_completeness 99.85
_reflns_odcompleteness_iscentric 1
_reflns_odcompleteness_theta 74.33
_olex2_refinement_description
;
1. Fixed Uiso
 At 1.2 times of:
  All C(H) groups, All C(H,H) groups
 At 1.5 times of:
  All C(H,H,H) groups, All O(H,H) groups
2. Others
 Fixed Sof: O4(0.5) H4A(0.5) H4B(0.5)
3.a Free rotating group:
 O4(H4A,H4B)
3.b Secondary CH2 refined with riding coordinates:
 C13(H13A,H13B), C14(H14A,H14B), C2(H2A,H2B)
3.c Aromatic/amide H refined with riding coordinates:
 C5(H5), C4(H4), C6(H6), C19(H19), C17(H17), C20(H20), C7(H7)
3.d Idealised Me refined as rotating group:
 C1(H1C,H1D,H1E)
;
_olex2_submission_special_instructions 'No special instructions were received'
_oxdiff_exptl_absorpt_empirical_details
;
Empirical correction (ABSPACK) includes:
- Absorption correction using spherical harmonics
- Frame scaling
;
_oxdiff_exptl_absorpt_empirical_full_max 1.767
_oxdiff_exptl_absorpt_empirical_full_min 0.428

loop_
_space_group_symop_operation_xyz
'x, y, z'
'-x, y+1/2, -z+1/2'
'-x, -y, -z'
'x, -y-1/2, z-1/2'

loop_
_atom_site_label
_atom_site_type_symbol
_atom_site_fract_x
_atom_site_fract_y
_atom_site_fract_z
_atom_site_U_iso_or_equiv
_atom_site_adp_type
_atom_site_occupancy
_atom_site_site_symmetry_order
_atom_site_calc_flag
_atom_site_refinement_flags_posn
_atom_site_refinement_flags_adp
_atom_site_refinement_flags_occupancy
_atom_site_disorder_assembly
_atom_site_disorder_group
F1 F 0.42718(8) 0.21982(10) 0.55702(9) 0.0489(3) Uani 1 1 d . . . . .
O2 O 0.89284(8) 1.08250(13) 0.61391(10) 0.0429(3) Uani 1 1 d . . . . .
O1 O 0.20846(8) 0.60117(13) 0.42039(10) 0.0452(3) Uani 1 1 d . . . . .
O3 O 1.04199(9) 1.13614(14) 0.65782(10) 0.0469(3) Uani 1 1 d . . . . .
N2 N 0.60771(9) 0.62343(13) 0.68664(10) 0.0328(3) Uani 1 1 d . . . . .
N3 N 0.26813(9) 0.77582(15) 0.52315(11) 0.0367(3) Uani 1 1 d . . . . .
N1 N 0.94468(10) 1.13204(14) 0.81455(12) 0.0372(3) Uani 1 1 d . . . . .
C12 C 0.48450(10) 0.76547(15) 0.62667(11) 0.0301(3) Uani 1 1 d . . . . .
C11 C 0.45107(10) 0.63056(15) 0.60082(11) 0.0299(3) Uani 1 1 d . . . . .
C8 C 0.65069(10) 0.86269(16) 0.72017(12) 0.0321(3) Uani 1 1 d . . . . .
C13 C 0.42380(11) 0.88672(15) 0.61015(12) 0.0326(3) Uani 1 1 d . . . . .
H13A H 0.411975 0.927547 0.544430 0.039 Uiso 1 1 calc R U . . .
H13B H 0.455842 0.954282 0.662924 0.039 Uiso 1 1 calc R U . . .
C10 C 0.53035(10) 0.54507(16) 0.63869(11) 0.0318(3) Uani 1 1 d . . . . .
C9 C 0.58038(10) 0.75699(16) 0.67796(11) 0.0316(3) Uani 1 1 d . . . . .
C16 C 0.36241(11) 0.57236(16) 0.54544(11) 0.0321(3) Uani 1 1 d . . . . .
C15 C 0.27531(11) 0.65115(17) 0.49406(12) 0.0351(3) Uani 1 1 d . . . . .
C5 C 0.70774(12) 1.08627(17) 0.71173(13) 0.0375(4) Uani 1 1 d . . . . .
H5 H 0.699257 1.170468 0.678444 0.045 Uiso 1 1 calc R U . . .
C4 C 0.79995(11) 0.93836(17) 0.84505(12) 0.0366(3) Uani 1 1 d . . . . .
H4 H 0.854481 0.921332 0.904396 0.044 Uiso 1 1 calc R U . . .
C18 C 0.43654(13) 0.35542(16) 0.57158(13) 0.0378(4) Uani 1 1 d . . . . .
C6 C 0.73275(11) 0.83917(16) 0.80683(12) 0.0349(3) Uani 1 1 d . . . . .
H6 H 0.742160 0.754385 0.839464 0.042 Uiso 1 1 calc R U . . .
C3 C 0.78884(11) 1.06306(16) 0.79775(12) 0.0346(3) Uani 1 1 d . . . . .
C14 C 0.33116(11) 0.84702(17) 0.61283(12) 0.0361(3) Uani 1 1 d . . . . .
H14A H 0.344080 0.789066 0.671997 0.043 Uiso 1 1 calc R U . . .
H14B H 0.299654 0.929296 0.621066 0.043 Uiso 1 1 calc R U . . .
C19 C 0.52442(12) 0.40627(16) 0.62469(12) 0.0361(3) Uani 1 1 d . . . . .
H19 H 0.578034 0.350110 0.650389 0.043 Uiso 1 1 calc R U . . .
C17 C 0.35647(12) 0.43329(17) 0.53115(12) 0.0366(3) Uani 1 1 d . . . . .
H17 H 0.297718 0.392134 0.493824 0.044 Uiso 1 1 calc R U . . .
C20 C 0.96315(12) 1.00734(16) 0.51036(13) 0.0381(4) Uani 1 1 d . . . . .
H20 H 0.905273 0.969828 0.465752 0.046 Uiso 1 1 calc R U . . .
C7 C 0.63921(11) 0.98864(17) 0.67387(12) 0.0361(3) Uani 1 1 d . . . . .
H7 H 0.583817 1.007340 0.615862 0.043 Uiso 1 1 calc R U . . .
C21 C 0.96754(11) 1.08033(17) 0.60081(13) 0.0373(4) Uani 1 1 d . . . . .
C2 C 0.86417(12) 1.16793(17) 0.83819(14) 0.0384(4) Uani 1 1 d . . . . .
H2A H 0.838836 1.256433 0.808272 0.046 Uiso 1 1 calc R U . . .
H2B H 0.885543 1.175118 0.911711 0.046 Uiso 1 1 calc R U . . .
C1 C 1.02336(15) 1.2283(2) 0.85577(17) 0.0540(5) Uani 1 1 d . . . . .
H1C H 1.002167 1.317751 0.827401 0.081 Uiso 1 1 calc R U . . .
H1D H 1.074015 1.198538 0.838346 0.081 Uiso 1 1 calc R U . . .
H1E H 1.045948 1.232155 0.928848 0.081 Uiso 1 1 calc R U . . .
O4 O 0.7731(2) 0.8599(3) 0.5260(3) 0.0657(9) Uani 0.5 1 d G . P . .
H4A H 0.810110 0.920032 0.562332 0.099 Uiso 0.5 1 d G U P . .
H4B H 0.725346 0.866047 0.538951 0.099 Uiso 0.5 1 d G U P . .
O6 O 0.78658(8) 0.50662(13) 0.74977(10) 0.0424(3) Uani 1 1 d . . . . .
O5 O 1.02820(10) 0.89513(15) 0.89761(12) 0.0527(4) Uani 1 1 d . . . . .
H3 H 0.2217(15) 0.818(2) 0.4832(15) 0.035(5) Uiso 1 1 d . . . . .
H1A H 0.9249(14) 1.127(2) 0.7463(17) 0.038(5) Uiso 1 1 d . . . . .
H6A H 0.7866(18) 0.485(2) 0.692(2) 0.057(7) Uiso 1 1 d . . . . .
H2 H 0.6659(19) 0.595(2) 0.7080(19) 0.056(6) Uiso 1 1 d . . . . .
H1B H 0.9695(18) 1.036(3) 0.8431(18) 0.060(7) Uiso 1 1 d . . . . .
H6B H 0.848(3) 0.561(3) 0.786(3) 0.095(10) Uiso 1 1 d . . . . .
H5B H 0.998(2) 0.812(3) 0.870(2) 0.075(8) Uiso 1 1 d . . . . .
H5A H 1.094(2) 0.890(3) 0.909(2) 0.087(9) Uiso 1 1 d . . . . .

loop_
_atom_site_aniso_label
_atom_site_aniso_U_11
_atom_site_aniso_U_22
_atom_site_aniso_U_33
_atom_site_aniso_U_23
_atom_site_aniso_U_13
_atom_site_aniso_U_12
F1 0.0526(6) 0.0338(5) 0.0622(7) -0.0014(4) 0.0259(5) -0.0021(4)
O2 0.0314(6) 0.0530(7) 0.0491(7) -0.0009(5) 0.0215(5) 0.0042(5)
O1 0.0267(6) 0.0556(7) 0.0511(7) -0.0135(6) 0.0138(5) 0.0002(5)
O3 0.0311(6) 0.0524(7) 0.0559(7) -0.0096(6) 0.0169(6) 0.0000(5)
N2 0.0248(6) 0.0386(7) 0.0375(7) 0.0012(5) 0.0153(5) 0.0028(5)
N3 0.0245(6) 0.0448(7) 0.0417(7) -0.0022(6) 0.0146(6) 0.0047(5)
N1 0.0320(7) 0.0380(7) 0.0464(8) -0.0066(6) 0.0210(6) -0.0042(5)
C12 0.0273(7) 0.0364(7) 0.0316(7) 0.0012(5) 0.0172(6) 0.0008(6)
C11 0.0267(7) 0.0371(8) 0.0318(7) 0.0019(5) 0.0181(6) 0.0010(6)
C8 0.0266(7) 0.0396(8) 0.0362(7) 0.0001(6) 0.0192(6) 0.0008(6)
C13 0.0283(7) 0.0356(7) 0.0370(7) 0.0010(6) 0.0168(6) 0.0017(6)
C10 0.0286(7) 0.0388(8) 0.0331(7) 0.0020(6) 0.0180(6) 0.0009(6)
C9 0.0277(7) 0.0375(8) 0.0350(7) 0.0019(6) 0.0183(6) 0.0013(6)
C16 0.0278(7) 0.0404(8) 0.0345(7) -0.0002(6) 0.0192(6) -0.0005(6)
C15 0.0266(7) 0.0448(8) 0.0394(8) -0.0030(6) 0.0191(6) -0.0014(6)
C5 0.0351(8) 0.0374(8) 0.0464(9) 0.0044(6) 0.0233(7) 0.0021(6)
C4 0.0282(7) 0.0419(8) 0.0405(8) -0.0005(6) 0.0152(6) 0.0018(6)
C18 0.0444(9) 0.0337(8) 0.0426(8) 0.0001(6) 0.0253(7) -0.0015(6)
C6 0.0300(7) 0.0366(7) 0.0416(8) 0.0029(6) 0.0183(6) 0.0018(6)
C3 0.0306(7) 0.0372(8) 0.0436(8) -0.0046(6) 0.0230(7) 0.0007(6)
C14 0.0280(7) 0.0432(8) 0.0429(8) -0.0058(6) 0.0205(6) 0.0021(6)
C19 0.0370(8) 0.0370(8) 0.0390(8) 0.0041(6) 0.0204(7) 0.0060(6)
C17 0.0342(8) 0.0404(8) 0.0406(8) -0.0013(6) 0.0210(7) -0.0047(6)
C20 0.0320(8) 0.0389(8) 0.0458(9) 0.0033(7) 0.0184(7) 0.0019(6)
C7 0.0297(7) 0.0439(8) 0.0376(8) 0.0057(6) 0.0170(6) 0.0016(6)
C21 0.0305(8) 0.0387(8) 0.0452(9) 0.0043(6) 0.0183(7) 0.0053(6)
C2 0.0370(8) 0.0356(8) 0.0494(9) -0.0066(6) 0.0247(7) -0.0006(6)
C1 0.0472(11) 0.0543(11) 0.0678(12) -0.0193(9) 0.0313(10) -0.0187(9)
O4 0.0413(16) 0.0517(16) 0.106(3) -0.0206(16) 0.0327(17) -0.0086(12)
O6 0.0302(6) 0.0503(7) 0.0504(7) -0.0042(5) 0.0206(5) -0.0002(5)
O5 0.0335(7) 0.0462(7) 0.0784(10) -0.0035(6) 0.0234(7) 0.0035(5)

loop_
_atom_type_symbol
_atom_type_description
_atom_type_scat_dispersion_real
_atom_type_scat_dispersion_imag
_atom_type_scat_source
C C 0.0181 0.0091 'International Tables Vol C Tables 4.2.6.8 and 6.1.1.4'
H H 0.0000 0.0000 'International Tables Vol C Tables 4.2.6.8 and 6.1.1.4'
F F 0.0727 0.0534 'International Tables Vol C Tables 4.2.6.8 and 6.1.1.4'
N N 0.0311 0.0180 'International Tables Vol C Tables 4.2.6.8 and 6.1.1.4'
O O 0.0492 0.0322 'International Tables Vol C Tables 4.2.6.8 and 6.1.1.4'

loop_
_geom_angle_atom_site_label_1
_geom_angle_atom_site_label_2
_geom_angle_atom_site_label_3
_geom_angle
_geom_angle_site_symmetry_1
_geom_angle_site_symmetry_3
_geom_angle_publ_flag
C10 N2 C9 108.77(13) . . ?
C10 N2 H2 125.0(16) . . ?
C9 N2 H2 125.1(16) . . ?
C15 N3 C14 128.59(15) . . ?
C15 N3 H3 114.4(14) . . ?
C14 N3 H3 117.0(14) . . ?
C2 N1 H1A 109.3(13) . . ?
C2 N1 H1B 109.7(13) . . ?
C1 N1 C2 113.53(14) . . ?
C1 N1 H1A 109.0(13) . . ?
C1 N1 H1B 108.3(15) . . ?
H1A N1 H1B 106.8(18) . . ?
C11 C12 C13 124.87(13) . . ?
C9 C12 C11 106.58(13) . . ?
C9 C12 C13 128.20(14) . . ?
C10 C11 C12 106.85(13) . . ?
C16 C11 C12 134.51(14) . . ?
C16 C11 C10 118.56(14) . . ?
C6 C8 C9 120.84(14) . . ?
C7 C8 C9 120.95(14) . . ?
C7 C8 C6 118.18(15) . . ?
C12 C13 H13A 109.7 . . ?
C12 C13 H13B 109.7 . . ?
C12 C13 C14 109.97(13) . . ?
H13A C13 H13B 108.2 . . ?
C14 C13 H13A 109.7 . . ?
C14 C13 H13B 109.7 . . ?
N2 C10 C11 108.13(14) . . ?
N2 C10 C19 129.07(14) . . ?
C19 C10 C11 122.79(14) . . ?
N2 C9 C8 119.81(13) . . ?
C12 C9 N2 109.64(14) . . ?
C12 C9 C8 130.54(14) . . ?
C11 C16 C15 124.00(14) . . ?
C17 C16 C11 118.67(14) . . ?
C17 C16 C15 117.14(14) . . ?
O1 C15 N3 119.44(15) . . ?
O1 C15 C16 119.70(14) . . ?
N3 C15 C16 120.83(15) . . ?
C3 C5 H5 119.5 . . ?
C7 C5 H5 119.5 . . ?
C7 C5 C3 121.07(15) . . ?
C6 C4 H4 119.5 . . ?
C6 C4 C3 121.00(15) . . ?
C3 C4 H4 119.5 . . ?
F1 C18 C19 118.10(15) . . ?
F1 C18 C17 117.74(15) . . ?
C19 C18 C17 124.16(15) . . ?
C8 C6 H6 119.7 . . ?
C4 C6 C8 120.61(15) . . ?
C4 C6 H6 119.7 . . ?
C5 C3 C4 118.43(15) . . ?
C5 C3 C2 121.27(15) . . ?
C4 C3 C2 120.29(15) . . ?
N3 C14 C13 113.62(12) . . ?
N3 C14 H14A 108.8 . . ?
N3 C14 H14B 108.8 . . ?
C13 C14 H14A 108.8 . . ?
C13 C14 H14B 108.8 . . ?
H14A C14 H14B 107.7 . . ?
C10 C19 H19 122.0 . . ?
C18 C19 C10 116.02(15) . . ?
C18 C19 H19 122.0 . . ?
C16 C17 H17 120.1 . . ?
C18 C17 C16 119.79(15) . . ?
C18 C17 H17 120.1 . . ?
C20 C20 H20 118.7 3_776 . ?
C20 C20 C21 122.6(2) 3_776 . ?
C21 C20 H20 118.7 . . ?
C8 C7 H7 119.7 . . ?
C5 C7 C8 120.70(15) . . ?
C5 C7 H7 119.7 . . ?
O2 C21 C20 116.20(15) . . ?
O3 C21 O2 124.17(16) . . ?
O3 C21 C20 119.63(15) . . ?
N1 C2 C3 110.54(12) . . ?
N1 C2 H2A 109.5 . . ?
N1 C2 H2B 109.5 . . ?
C3 C2 H2A 109.5 . . ?
C3 C2 H2B 109.5 . . ?
H2A C2 H2B 108.1 . . ?
N1 C1 H1C 109.5 . . ?
N1 C1 H1D 109.5 . . ?
N1 C1 H1E 109.5 . . ?
H1C C1 H1D 109.5 . . ?
H1C C1 H1E 109.5 . . ?
H1D C1 H1E 109.5 . . ?
H4A O4 H4B 104.5 . . ?
H6A O6 H6B 105(2) . . ?
H5B O5 H5A 109(2) . . ?

loop_
_geom_bond_atom_site_label_1
_geom_bond_atom_site_label_2
_geom_bond_distance
_geom_bond_site_symmetry_2
_geom_bond_publ_flag
F1 C18 1.3631(19) . ?
O2 C21 1.2697(19) . ?
O1 C15 1.256(2) . ?
O3 C21 1.252(2) . ?
N2 C10 1.369(2) . ?
N2 C9 1.385(2) . ?
N2 H2 0.88(3) . ?
N3 C15 1.331(2) . ?
N3 C14 1.460(2) . ?
N3 H3 0.84(2) . ?
N1 C2 1.492(2) . ?
N1 C1 1.481(2) . ?
N1 H1A 0.92(2) . ?
N1 H1B 1.05(3) . ?
C12 C11 1.433(2) . ?
C12 C13 1.495(2) . ?
C12 C9 1.382(2) . ?
C11 C10 1.419(2) . ?
C11 C16 1.415(2) . ?
C8 C9 1.464(2) . ?
C8 C6 1.405(2) . ?
C8 C7 1.400(2) . ?
C13 H13A 0.9900 . ?
C13 H13B 0.9900 . ?
C13 C14 1.529(2) . ?
C10 C19 1.392(2) . ?
C16 C15 1.485(2) . ?
C16 C17 1.395(2) . ?
C5 H5 0.9500 . ?
C5 C3 1.392(2) . ?
C5 C7 1.385(2) . ?
C4 H4 0.9500 . ?
C4 C6 1.383(2) . ?
C4 C3 1.396(2) . ?
C18 C19 1.372(2) . ?
C18 C17 1.386(2) . ?
C6 H6 0.9500 . ?
C3 C2 1.504(2) . ?
C14 H14A 0.9900 . ?
C14 H14B 0.9900 . ?
C19 H19 0.9500 . ?
C17 H17 0.9500 . ?
C20 C20 1.326(3) 3_776 ?
C20 H20 0.9500 . ?
C20 C21 1.489(2) . ?
C7 H7 0.9500 . ?
C2 H2A 0.9900 . ?
C2 H2B 0.9900 . ?
C1 H1C 0.9800 . ?
C1 H1D 0.9800 . ?
C1 H1E 0.9800 . ?
O4 H4A 0.8500 . ?
O4 H4B 0.8508 . ?
O6 H6A 0.87(3) . ?
O6 H6B 1.04(4) . ?
O5 H5B 0.96(3) . ?
O5 H5A 0.98(3) . ?

loop_
_geom_torsion_atom_site_label_1
_geom_torsion_atom_site_label_2
_geom_torsion_atom_site_label_3
_geom_torsion_atom_site_label_4
_geom_torsion
_geom_torsion_site_symmetry_1
_geom_torsion_site_symmetry_2
_geom_torsion_site_symmetry_3
_geom_torsion_site_symmetry_4
_geom_torsion_publ_flag
F1 C18 C19 C10 -179.23(13) . . . . ?
F1 C18 C17 C16 179.01(14) . . . . ?
N2 C10 C19 C18 -178.92(15) . . . . ?
C12 C11 C10 N2 1.06(15) . . . . ?
C12 C11 C10 C19 -178.03(13) . . . . ?
C12 C11 C16 C15 2.0(2) . . . . ?
C12 C11 C16 C17 176.86(15) . . . . ?
C12 C13 C14 N3 -74.36(17) . . . . ?
C11 C12 C13 C14 28.2(2) . . . . ?
C11 C12 C9 N2 -1.05(17) . . . . ?
C11 C12 C9 C8 178.60(14) . . . . ?
C11 C10 C19 C18 0.0(2) . . . . ?
C11 C16 C15 O1 155.07(15) . . . . ?
C11 C16 C15 N3 -22.9(2) . . . . ?
C11 C16 C17 C18 0.4(2) . . . . ?
C13 C12 C11 C10 -173.69(13) . . . . ?
C13 C12 C11 C16 9.7(2) . . . . ?
C13 C12 C9 N2 172.36(13) . . . . ?
C13 C12 C9 C8 -8.0(3) . . . . ?
C10 N2 C9 C12 1.75(17) . . . . ?
C10 N2 C9 C8 -177.94(13) . . . . ?
C10 C11 C16 C15 -174.28(13) . . . . ?
C10 C11 C16 C17 0.6(2) . . . . ?
C9 N2 C10 C11 -1.72(15) . . . . ?
C9 N2 C10 C19 177.29(15) . . . . ?
C9 C12 C11 C10 -0.01(16) . . . . ?
C9 C12 C11 C16 -176.58(15) . . . . ?
C9 C12 C13 C14 -144.14(16) . . . . ?
C9 C8 C6 C4 178.48(13) . . . . ?
C9 C8 C7 C5 -177.26(14) . . . . ?
C16 C11 C10 N2 178.28(12) . . . . ?
C16 C11 C10 C19 -0.8(2) . . . . ?
C15 N3 C14 C13 71.5(2) . . . . ?
C15 C16 C17 C18 175.65(13) . . . . ?
C5 C3 C2 N1 -104.14(17) . . . . ?
C4 C3 C2 N1 74.48(19) . . . . ?
C6 C8 C9 N2 -32.1(2) . . . . ?
C6 C8 C9 C12 148.33(16) . . . . ?
C6 C8 C7 C5 1.1(2) . . . . ?
C6 C4 C3 C5 0.9(2) . . . . ?
C6 C4 C3 C2 -177.76(14) . . . . ?
C3 C5 C7 C8 -1.3(2) . . . . ?
C3 C4 C6 C8 -1.1(2) . . . . ?
C14 N3 C15 O1 171.59(15) . . . . ?
C14 N3 C15 C16 -10.5(2) . . . . ?
C19 C18 C17 C16 -1.4(2) . . . . ?
C17 C16 C15 O1 -19.9(2) . . . . ?
C17 C16 C15 N3 162.20(15) . . . . ?
C17 C18 C19 C10 1.2(2) . . . . ?
C20 C20 C21 O2 -177.3(2) 3_776 . . . ?
C20 C20 C21 O3 3.5(3) 3_776 . . . ?
C7 C8 C9 N2 146.23(15) . . . . ?
C7 C8 C9 C12 -33.4(2) . . . . ?
C7 C8 C6 C4 0.1(2) . . . . ?
C7 C5 C3 C4 0.3(2) . . . . ?
C7 C5 C3 C2 178.98(14) . . . . ?
C1 N1 C2 C3 -177.66(16) . . . . ?
